data_4123468
loop_
_publ_author_name
'Kim, Sunghee'
'Lee, Jung Yoon'
'Cowley, Ryan E.'
'Ginsbach, Jake W.'
'Siegler, Maxime A.'
'Solomon, Edward I.'
'Karlin, Kenneth D.'

_publ_section_title
;
 A N3S(thioether)-Ligated Cu(II)-Superoxo with Enhanced Reactivity.
;
_journal_issue 8
_journal_name_full 'Journal of the American Chemical Society'
_journal_page_first 2796
_journal_page_last 2799
_journal_paper_doi 10.1021/ja511504n
_journal_volume 137
_journal_year 2015
_chemical_formula_moiety 'C26 H37 Cu N5 O S, 2.0(Cl O4)'
_chemical_formula_sum 'C26 H37 Cl2 Cu N5 O9 S'
_chemical_formula_weight 730.10
_chemical_name_systematic
;
 ?
;
_space_group_crystal_system monoclinic
_space_group_IT_number 14
_space_group_name_Hall '-P 2ybc'
_space_group_name_H-M_alt 'P 1 21/c 1'
_symmetry_space_group_name_Hall '-P 2ybc'
_symmetry_space_group_name_H-M 'P 1 21/c 1'
_atom_sites_solution_hydrogens mixed
_atom_sites_solution_primary direct
_atom_sites_solution_secondary difmap
_audit_creation_method SHELXL-2013
_cell_angle_alpha 90
_cell_angle_beta 99.6221(14)
_cell_angle_gamma 90
_cell_formula_units_Z 4
_cell_length_a 15.0863(2)
_cell_length_b 11.06407(18)
_cell_length_c 19.2816(3)
_cell_measurement_reflns_used 11148
_cell_measurement_temperature 110(2)
_cell_measurement_theta_max 71.96
_cell_measurement_theta_min 4.59
_cell_volume 3173.13(8)
_computing_cell_refinement
;
CrysAlisPro, Agilent Technologies,
Version 1.171.36.32 (release 02-08-2013 CrysAlis171 .NET)
(compiled Aug  2 2013,16:46:58)
;
_computing_data_collection
;
CrysAlisPro, Agilent Technologies,
Version 1.171.36.32 (release 02-08-2013 CrysAlis171 .NET)
(compiled Aug  2 2013,16:46:58)
;
_computing_data_reduction
;
CrysAlisPro, Agilent Technologies,
Version 1.171.36.32 (release 02-08-2013 CrysAlis171 .NET)
(compiled Aug  2 2013,16:46:58)
;
_computing_molecular_graphics 'SHELXTL v6.10 (Sheldrick, 2008)'
_computing_publication_material 'SHELXTL v6.10 (Sheldrick, 2008)'
_computing_structure_refinement 'SHELXL-2013 (Sheldrick, 2013)'
_computing_structure_solution 'SHELXS-2013 (Sheldrick, 2013)'
_diffrn_ambient_temperature 110(2)
_diffrn_measured_fraction_theta_full 1.000
_diffrn_measured_fraction_theta_max 1.000
_diffrn_measurement_device_type 'SuperNova, Dual, Cu at zero, Atlas'
_diffrn_measurement_method '\w scans'
_diffrn_radiation_monochromator mirror
_diffrn_radiation_source 'SuperNova (Cu) X-ray Source'
_diffrn_radiation_type CuK\a
_diffrn_radiation_wavelength 1.54178
_diffrn_reflns_av_R_equivalents 0.0302
_diffrn_reflns_av_unetI/netI 0.0229
_diffrn_reflns_Laue_measured_fraction_full 1.000
_diffrn_reflns_Laue_measured_fraction_max 1.000
_diffrn_reflns_limit_h_max 18
_diffrn_reflns_limit_h_min -18
_diffrn_reflns_limit_k_max 13
_diffrn_reflns_limit_k_min -12
_diffrn_reflns_limit_l_max 21
_diffrn_reflns_limit_l_min -23
_diffrn_reflns_number 25665
_diffrn_reflns_point_group_measured_fraction_full 1.000
_diffrn_reflns_point_group_measured_fraction_max 1.000
_diffrn_reflns_theta_full 67.679
_diffrn_reflns_theta_max 71.878
_diffrn_reflns_theta_min 2.971
_exptl_absorpt_coefficient_mu 3.641
_exptl_absorpt_correction_T_max 1.00
_exptl_absorpt_correction_T_min 0.65
_exptl_absorpt_correction_type multi-scan
_exptl_absorpt_process_details
;
CrysAlisPro, Agilent Technologies,
Version 1.171.36.32 (release 02-08-2013 CrysAlis171 .NET)
(compiled Aug  2 2013,16:46:58)
Empirical absorption correction using spherical harmonics,
 implemented in SCALE3 ABSPACK scaling algorithm.
;
_exptl_crystal_colour blue
_exptl_crystal_density_diffrn 1.528
_exptl_crystal_description lath
_exptl_crystal_F_000 1516
_exptl_crystal_size_max 0.35
_exptl_crystal_size_mid 0.15
_exptl_crystal_size_min 0.10
_refine_diff_density_max 0.805
_refine_diff_density_min -0.498
_refine_diff_density_rms 0.053
_refine_ls_extinction_method none
_refine_ls_goodness_of_fit_ref 1.033
_refine_ls_hydrogen_treatment mixed
_refine_ls_matrix_type full
_refine_ls_number_parameters 496
_refine_ls_number_reflns 6227
_refine_ls_number_restraints 287
_refine_ls_restrained_S_all 1.034
_refine_ls_R_factor_all 0.0435
_refine_ls_R_factor_gt 0.0355
_refine_ls_shift/su_max 0.001
_refine_ls_shift/su_mean 0.000
_refine_ls_structure_factor_coef Fsqd
_refine_ls_weighting_details
;
 w=1/[\s^2^(Fo^2^)+(0.0481P)^2^+2.1202P]
 where P=(Fo^2^+2Fc^2^)/3
;
_refine_ls_weighting_scheme calc
_refine_ls_wR_factor_gt 0.0921
_refine_ls_wR_factor_ref 0.0990
_reflns_Friedel_coverage 0.000
_reflns_number_gt 5302
_reflns_number_total 6227
_reflns_threshold_expression 'I > 2\s(I)'
_cod_data_source_file ja511504n_si_001.cif
_cod_data_source_block 3
_cod_depositor_comments 'Adding full bibliography for 4123467--4123469.cif.'
_cod_database_code 4123468
_shelx_space_group_comment
;
The symmetry employed for this shelxl refinement is uniquely defined
by the following loop, which should always be used as a source of
symmetry information in preference to the above space-group names.
They are only intended as comments.
;
_shelxl_version_number 2013-2

loop_
_space_group_symop_operation_xyz
'x, y, z'
'-x, y+1/2, -z+1/2'
'-x, -y, -z'
'x, -y-1/2, z-1/2'

loop_
_atom_site_label
_atom_site_type_symbol
_atom_site_fract_x
_atom_site_fract_y
_atom_site_fract_z
_atom_site_U_iso_or_equiv
_atom_site_adp_type
_atom_site_occupancy
_atom_site_site_symmetry_order
_atom_site_calc_flag
_atom_site_refinement_flags_posn
_atom_site_refinement_flags_adp
_atom_site_refinement_flags_occupancy
_atom_site_disorder_assembly
_atom_site_disorder_group
Cu1 Cu 0.17172(2) 0.71754(3) 0.28760(2) 0.03611(10) Uani 1 1 d . . . . .
C1 C 0.05459(16) 0.8737(2) 0.36548(12) 0.0379(5) Uani 1 1 d . . . . .
H1 H 0.0947 0.9391 0.3628 0.045 Uiso 1 1 calc R U . . .
C2 C -0.01665(17) 0.8921(2) 0.39972(12) 0.0405(5) Uani 1 1 d . . . . .
H2 H -0.0252 0.9690 0.4195 0.049 Uiso 1 1 calc R U . . .
C3 C -0.07755(15) 0.7971(2) 0.40575(12) 0.0367(5) Uani 1 1 d . . . . .
C4 C -0.05851(15) 0.6859(2) 0.37529(12) 0.0364(5) Uani 1 1 d . . . . .
H4 H -0.0961 0.6179 0.3785 0.044 Uiso 1 1 calc R U . . .
C5 C 0.01360(14) 0.6757(2) 0.34132(12) 0.0348(5) Uani 1 1 d . . . . .
C6 C 0.03452(14) 0.5600(2) 0.30623(13) 0.0375(5) Uani 1 1 d . . . . .
H6A H 0.0106 0.4901 0.3293 0.045 Uiso 1 1 calc R U . . .
H6B H 0.0062 0.5608 0.2561 0.045 Uiso 1 1 calc R U . . .
C7 C 0.15957(15) 0.4637(2) 0.25986(13) 0.0413(5) Uani 1 1 d . . . . .
H7A H 0.1101 0.4569 0.2192 0.050 Uiso 1 1 calc R U . . .
H7B H 0.1701 0.3826 0.2815 0.050 Uiso 1 1 calc R U . . .
C8 C 0.24364(16) 0.5065(2) 0.23495(11) 0.0389(5) Uani 1 1 d . . . . .
C9 C 0.30361(16) 0.4289(2) 0.21302(12) 0.0400(5) Uani 1 1 d . . . . .
H9 H 0.2928 0.3443 0.2130 0.048 Uiso 1 1 calc R U . . .
C10 C 0.38193(17) 0.4739(2) 0.19027(11) 0.0418(5) Uani 1 1 d . . . . .
C11 C 0.39027(18) 0.6013(2) 0.18913(12) 0.0455(6) Uani 1 1 d . . . . .
H11 H 0.4397 0.6373 0.1723 0.055 Uiso 1 1 calc R U . . .
C12 C 0.32731(17) 0.6722(2) 0.21225(12) 0.0439(6) Uani 1 1 d . . . . .
H12 H 0.3353 0.7574 0.2118 0.053 Uiso 1 1 calc R U . . .
C13 C -0.1662(2) 0.9218(3) 0.47409(18) 0.0603(8) Uani 1 1 d . . . . .
H13A H -0.1238 0.9273 0.5184 0.090 Uiso 1 1 calc R U . . .
H13B H -0.2278 0.9217 0.4839 0.090 Uiso 1 1 calc R U . . .
H13C H -0.1578 0.9912 0.4443 0.090 Uiso 1 1 calc R U . . .
C14 C -0.20401(17) 0.7055(2) 0.44857(16) 0.0507(6) Uani 1 1 d . . . . .
H14A H -0.2326 0.6736 0.4029 0.076 Uiso 1 1 calc R U . . .
H14B H -0.2504 0.7289 0.4760 0.076 Uiso 1 1 calc R U . . .
H14C H -0.1654 0.6432 0.4741 0.076 Uiso 1 1 calc R U . . .
C15 C 0.43804(19) 0.2708(3) 0.17869(15) 0.0507(6) Uani 1 1 d . . . . .
H15A H 0.4328 0.2497 0.2272 0.076 Uiso 1 1 calc R U . . .
H15B H 0.4915 0.2319 0.1661 0.076 Uiso 1 1 calc R U . . .
H15C H 0.3845 0.2429 0.1468 0.076 Uiso 1 1 calc R U . . .
C16 C 0.53119(19) 0.4506(3) 0.15883(15) 0.0542(7) Uani 1 1 d . . . . .
H16A H 0.5201 0.5008 0.1164 0.081 Uiso 1 1 calc R U . . .
H16B H 0.5719 0.3843 0.1519 0.081 Uiso 1 1 calc R U . . .
H16C H 0.5586 0.5000 0.1989 0.081 Uiso 1 1 calc R U . . .
C17 C 0.17444(14) 0.5169(2) 0.38569(12) 0.0350(5) Uani 1 1 d . . . . .
H17A H 0.1610 0.4310 0.3941 0.042 Uiso 1 1 calc R U . . .
H17B H 0.1465 0.5665 0.4189 0.042 Uiso 1 1 calc R U . . .
C18 C 0.27562(14) 0.5353(2) 0.40088(12) 0.0338(4) Uani 1 1 d . . . . .
H18A H 0.3034 0.4864 0.3672 0.041 Uiso 1 1 calc R U . . .
H18B H 0.2988 0.5050 0.4488 0.041 Uiso 1 1 calc R U . . .
C19 C 0.29757(15) 0.7499(2) 0.48147(12) 0.0355(5) Uani 1 1 d . . . . .
H19A H 0.3115 0.8374 0.4837 0.043 Uiso 1 1 calc R U . . .
H19B H 0.2344 0.7396 0.4883 0.043 Uiso 1 1 calc R U . . .
C20 C 0.35885(15) 0.6855(2) 0.53957(11) 0.0328(4) Uani 1 1 d . . . . .
C21 C 0.32162(16) 0.6030(2) 0.58059(11) 0.0359(5) Uani 1 1 d . . . . .
H21 H 0.2585 0.5901 0.5720 0.043 Uiso 1 1 calc R U . . .
C22 C 0.37489(18) 0.5388(2) 0.63407(12) 0.0432(5) Uani 1 1 d . . . . .
H22 H 0.3486 0.4824 0.6618 0.052 Uiso 1 1 calc R U . . .
C23 C 0.46658(19) 0.5584(2) 0.64618(13) 0.0478(6) Uani 1 1 d . . . . .
H23 H 0.5038 0.5145 0.6821 0.057 Uiso 1 1 calc R U . . .
C24 C 0.50454(16) 0.6415(2) 0.60637(13) 0.0435(6) Uani 1 1 d . . . . .
H24 H 0.5676 0.6547 0.6159 0.052 Uiso 1 1 calc R U . . .
C25 C 0.45237(15) 0.7064(2) 0.55261(12) 0.0365(5) Uani 1 1 d . . . . .
C26 C 0.49623(18) 0.7952(3) 0.51025(14) 0.0493(6) Uani 1 1 d . . . . .
H26A H 0.5584 0.8091 0.5332 0.074 Uiso 1 1 calc R U . . .
H26B H 0.4630 0.8717 0.5070 0.074 Uiso 1 1 calc R U . . .
H26C H 0.4959 0.7628 0.4629 0.074 Uiso 1 1 calc R U . . .
N1 N 0.07124(13) 0.76752(17) 0.33517(10) 0.0359(4) Uani 1 1 d . . . . .
N2 N 0.13339(12) 0.54968(17) 0.31232(10) 0.0348(4) Uani 1 1 d . . . . .
N3 N 0.25409(13) 0.62836(18) 0.23588(10) 0.0386(4) Uani 1 1 d . . . . .
N4 N -0.14997(14) 0.81049(19) 0.43786(11) 0.0429(5) Uani 1 1 d . . . . .
N5 N 0.44600(15) 0.4009(2) 0.17266(11) 0.0457(5) Uani 1 1 d . . . . .
O1W O 0.20393(14) 0.87598(17) 0.25058(10) 0.0487(4) Uani 1 1 d D . . . .
H1W1 H 0.174(2) 0.877(3) 0.2105(14) 0.080(12) Uiso 1 1 d D . . . .
H1W2 H 0.192(3) 0.938(3) 0.270(2) 0.117(18) Uiso 1 1 d D . . . .
S1 S 0.31015(3) 0.69179(5) 0.39486(3) 0.03406(13) Uani 1 1 d . . . . .
Cl1 Cl 0.05986(3) 0.77302(5) 0.10046(3) 0.03482(17) Uani 0.9464(18) 1 d D U P A 1
O2 O 0.05883(14) 0.70562(19) 0.16388(11) 0.0565(6) Uani 0.9464(18) 1 d D U P A 1
O3 O 0.1000(2) 0.7036(3) 0.05202(16) 0.0797(9) Uani 0.9464(18) 1 d D U P A 1
O4 O -0.02893(13) 0.8053(2) 0.07065(14) 0.0631(6) Uani 0.9464(18) 1 d D U P A 1
O5 O 0.1127(2) 0.8825(3) 0.11810(18) 0.0449(7) Uani 0.9464(18) 1 d D U P A 1
Cl1' Cl 0.0716(6) 0.8266(11) 0.0604(6) 0.044(3) Uani 0.0536(18) 1 d D U P A 2
O2' O 0.104(2) 0.853(3) -0.0029(13) 0.064(6) Uani 0.0536(18) 1 d D U P A 2
O3' O 0.082(2) 0.699(2) 0.074(2) 0.040(5) Uani 0.0536(18) 1 d D U P A 2
O4' O -0.0196(15) 0.857(4) 0.057(2) 0.0631(6) Uani 0.0536(18) 1 d D U P A 2
O5' O 0.126(4) 0.890(6) 0.119(3) 0.039(7) Uani 0.0536(18) 1 d D U P A 2
Cl2 Cl 0.26391(16) 0.1351(2) 0.34797(13) 0.0384(4) Uani 0.727(7) 1 d D U P B 1
O6A O 0.3222(2) 0.1554(3) 0.2973(2) 0.0591(10) Uani 0.727(7) 1 d D U P B 1
O7A O 0.2979(3) 0.0361(3) 0.3931(2) 0.0536(9) Uani 0.727(7) 1 d D U P B 1
O8A O 0.2594(4) 0.2407(6) 0.3885(3) 0.0573(13) Uani 0.727(7) 1 d D U P B 1
O9A O 0.1758(2) 0.1033(4) 0.31178(17) 0.0572(9) Uani 0.727(7) 1 d D U P B 1
Cl2' Cl 0.2427(4) 0.1473(5) 0.3270(3) 0.0354(10) Uani 0.273(7) 1 d D U P B 2
O6' O 0.2745(9) 0.1499(8) 0.2622(6) 0.070(3) Uani 0.273(7) 1 d D U P B 2
O7' O 0.2619(5) 0.0283(5) 0.3583(4) 0.0291(16) Uani 0.273(7) 1 d D U P B 2
O8' O 0.2808(11) 0.2414(15) 0.3720(9) 0.063(4) Uani 0.273(7) 1 d D U P B 2
O9' O 0.1478(5) 0.1661(9) 0.3141(5) 0.061(2) Uani 0.273(7) 1 d D U P B 2

loop_
_atom_site_aniso_label
_atom_site_aniso_U_11
_atom_site_aniso_U_22
_atom_site_aniso_U_33
_atom_site_aniso_U_23
_atom_site_aniso_U_13
_atom_site_aniso_U_12
Cu1 0.03980(19) 0.03379(18) 0.03110(18) 0.00212(13) -0.00467(13) -0.01056(13)
C1 0.0459(12) 0.0279(10) 0.0345(11) 0.0046(9) -0.0093(9) -0.0086(9)
C2 0.0503(13) 0.0281(11) 0.0372(12) 0.0031(9) -0.0094(10) -0.0030(9)
C3 0.0379(11) 0.0330(11) 0.0339(11) 0.0014(9) -0.0096(9) -0.0007(9)
C4 0.0349(11) 0.0308(11) 0.0392(12) 0.0019(9) -0.0059(9) -0.0058(9)
C5 0.0320(10) 0.0306(10) 0.0374(11) 0.0012(9) -0.0072(9) -0.0057(8)
C6 0.0306(10) 0.0340(11) 0.0454(13) -0.0035(10) -0.0012(9) -0.0086(9)
C7 0.0369(11) 0.0394(12) 0.0453(13) -0.0126(10) -0.0001(10) -0.0105(10)
C8 0.0423(12) 0.0439(13) 0.0267(10) -0.0037(9) -0.0055(9) -0.0116(10)
C9 0.0442(12) 0.0437(13) 0.0295(11) -0.0042(9) -0.0013(9) -0.0098(10)
C10 0.0469(13) 0.0550(15) 0.0217(10) 0.0024(10) 0.0008(9) -0.0083(11)
C11 0.0526(14) 0.0527(15) 0.0314(12) 0.0094(10) 0.0076(10) -0.0112(12)
C12 0.0500(13) 0.0472(14) 0.0326(12) 0.0122(10) 0.0015(10) -0.0099(11)
C13 0.0595(17) 0.0517(16) 0.0696(19) -0.0208(15) 0.0102(15) -0.0039(13)
C14 0.0368(12) 0.0497(15) 0.0640(17) -0.0106(13) 0.0036(12) -0.0079(11)
C15 0.0534(15) 0.0542(16) 0.0472(15) -0.0010(12) 0.0161(12) -0.0065(12)
C16 0.0568(16) 0.0653(18) 0.0455(14) 0.0018(13) 0.0229(12) -0.0104(13)
C17 0.0337(11) 0.0304(11) 0.0395(12) 0.0033(9) 0.0018(9) -0.0069(8)
C18 0.0320(10) 0.0345(11) 0.0329(11) -0.0015(9) 0.0000(8) -0.0035(8)
C19 0.0359(11) 0.0360(11) 0.0328(11) -0.0023(9) 0.0004(9) -0.0014(9)
C20 0.0375(11) 0.0323(11) 0.0273(10) -0.0081(8) 0.0012(8) 0.0004(9)
C21 0.0414(11) 0.0363(11) 0.0301(10) -0.0065(9) 0.0061(9) -0.0006(9)
C22 0.0601(15) 0.0388(12) 0.0298(11) -0.0023(9) 0.0047(10) -0.0014(11)
C23 0.0591(15) 0.0457(14) 0.0327(12) -0.0042(10) -0.0095(11) 0.0067(12)
C24 0.0398(12) 0.0495(14) 0.0364(12) -0.0099(11) -0.0081(10) 0.0017(10)
C25 0.0379(11) 0.0398(12) 0.0296(11) -0.0101(9) -0.0009(9) -0.0049(9)
C26 0.0429(13) 0.0596(16) 0.0421(14) -0.0021(12) -0.0027(11) -0.0176(12)
N1 0.0379(9) 0.0308(9) 0.0347(10) 0.0024(8) -0.0064(8) -0.0072(7)
N2 0.0295(9) 0.0327(9) 0.0390(10) -0.0027(8) -0.0030(7) -0.0088(7)
N3 0.0435(10) 0.0426(11) 0.0262(9) 0.0013(8) -0.0046(8) -0.0080(8)
N4 0.0408(10) 0.0373(10) 0.0466(11) -0.0060(9) -0.0039(9) -0.0004(8)
N5 0.0493(12) 0.0552(13) 0.0337(10) -0.0014(9) 0.0104(9) -0.0098(10)
O1W 0.0720(12) 0.0373(9) 0.0362(9) -0.0042(8) 0.0072(9) -0.0206(9)
S1 0.0329(3) 0.0403(3) 0.0266(2) 0.0004(2) -0.00201(19) -0.0127(2)
Cl1 0.0285(3) 0.0388(3) 0.0356(3) -0.0034(3) 0.0008(2) 0.0086(2)
O2 0.0624(12) 0.0534(12) 0.0457(11) 0.0091(9) -0.0144(9) -0.0218(10)
O3 0.0667(17) 0.098(2) 0.081(2) -0.0487(16) 0.0317(14) 0.0017(14)
O4 0.0361(10) 0.0672(15) 0.0777(16) 0.0007(13) -0.0140(10) 0.0129(10)
O5 0.0417(15) 0.0393(12) 0.0509(12) 0.0085(10) -0.0002(10) 0.0016(10)
Cl1' 0.032(4) 0.049(5) 0.052(5) -0.004(4) 0.005(4) 0.000(4)
O2' 0.048(11) 0.086(13) 0.061(12) -0.032(12) 0.018(11) -0.005(11)
O3' 0.038(9) 0.044(9) 0.045(10) -0.002(9) 0.031(9) 0.002(8)
O4' 0.0361(10) 0.0672(15) 0.0777(16) 0.0007(13) -0.0140(10) 0.0129(10)
O5' 0.030(11) 0.038(11) 0.047(11) 0.005(11) 0.002(10) -0.009(10)
Cl2 0.0366(8) 0.0293(6) 0.0502(9) -0.0063(6) 0.0100(6) -0.0082(5)
O6A 0.0533(18) 0.0548(17) 0.077(2) 0.0138(17) 0.0326(17) -0.0007(14)
O7A 0.061(2) 0.0421(15) 0.061(2) 0.0095(15) 0.0209(18) 0.0097(14)
O8A 0.065(3) 0.0374(18) 0.069(3) -0.0184(17) 0.0074(19) -0.0031(17)
O9A 0.0380(16) 0.048(2) 0.082(2) -0.0197(15) 0.0014(13) -0.0090(15)
Cl2' 0.035(2) 0.0261(14) 0.049(2) -0.0108(16) 0.0156(16) -0.0057(14)
O6' 0.099(7) 0.055(4) 0.068(5) -0.001(4) 0.050(5) 0.011(5)
O7' 0.031(3) 0.019(3) 0.035(4) -0.001(2) -0.001(3) -0.005(2)
O8' 0.070(7) 0.034(4) 0.080(8) -0.025(5) -0.004(6) -0.016(5)
O9' 0.034(4) 0.039(4) 0.105(6) -0.003(4) 0.002(4) 0.003(3)

loop_
_atom_type_symbol
_atom_type_description
_atom_type_scat_dispersion_real
_atom_type_scat_dispersion_imag
_atom_type_scat_source
C C 0.0181 0.0091 'International Tables Vol C Tables 4.2.6.8 and 6.1.1.4'
H H 0.0000 0.0000 'International Tables Vol C Tables 4.2.6.8 and 6.1.1.4'
N N 0.0311 0.0180 'International Tables Vol C Tables 4.2.6.8 and 6.1.1.4'
O O 0.0492 0.0322 'International Tables Vol C Tables 4.2.6.8 and 6.1.1.4'
S S 0.3331 0.5567 'International Tables Vol C Tables 4.2.6.8 and 6.1.1.4'
Cl Cl 0.3639 0.7018 'International Tables Vol C Tables 4.2.6.8 and 6.1.1.4'
Cu Cu -1.9646 0.5888 'International Tables Vol C Tables 4.2.6.8 and 6.1.1.4'

loop_
_geom_angle_atom_site_label_1
_geom_angle_atom_site_label_2
_geom_angle_atom_site_label_3
_geom_angle
N1 Cu1 N3 165.15(8)
N1 Cu1 O1W 99.95(8)
N3 Cu1 O1W 92.69(9)
N1 Cu1 N2 82.89(8)
N3 Cu1 N2 83.66(8)
O1W Cu1 N2 172.62(8)
N1 Cu1 O2 90.25(7)
N3 Cu1 O2 83.49(7)
O1W Cu1 O2 83.18(7)
N2 Cu1 O2 90.02(7)
N1 Cu1 S1 103.25(5)
N3 Cu1 S1 82.12(5)
O1W Cu1 S1 99.46(6)
N2 Cu1 S1 86.42(5)
O2 Cu1 S1 165.48(6)
N1 C1 C2 123.7(2)
N1 C1 H1 118.1
C2 C1 H1 118.1
C1 C2 C3 120.2(2)
C1 C2 H2 119.9
C3 C2 H2 119.9
N4 C3 C2 122.9(2)
N4 C3 C4 121.4(2)
C2 C3 C4 115.7(2)
C5 C4 C3 120.3(2)
C5 C4 H4 119.9
C3 C4 H4 119.9
N1 C5 C4 123.7(2)
N1 C5 C6 114.3(2)
C4 C5 C6 122.0(2)
N2 C6 C5 108.29(17)
N2 C6 H6A 110.0
C5 C6 H6A 110.0
N2 C6 H6B 110.0
C5 C6 H6B 110.0
H6A C6 H6B 108.4
N2 C7 C8 110.40(18)
N2 C7 H7A 109.6
C8 C7 H7A 109.6
N2 C7 H7B 109.6
C8 C7 H7B 109.6
H7A C7 H7B 108.1
N3 C8 C9 123.2(2)
N3 C8 C7 114.2(2)
C9 C8 C7 122.6(2)
C8 C9 C10 120.3(2)
C8 C9 H9 119.8
C10 C9 H9 119.8
N5 C10 C11 121.6(2)
N5 C10 C9 122.6(2)
C11 C10 C9 115.8(2)
C12 C11 C10 120.0(2)
C12 C11 H11 120.0
C10 C11 H11 120.0
N3 C12 C11 123.8(2)
N3 C12 H12 118.1
C11 C12 H12 118.1
N4 C13 H13A 109.5
N4 C13 H13B 109.5
H13A C13 H13B 109.5
N4 C13 H13C 109.5
H13A C13 H13C 109.5
H13B C13 H13C 109.5
N4 C14 H14A 109.5
N4 C14 H14B 109.5
H14A C14 H14B 109.5
N4 C14 H14C 109.5
H14A C14 H14C 109.5
H14B C14 H14C 109.5
N5 C15 H15A 109.5
N5 C15 H15B 109.5
H15A C15 H15B 109.5
N5 C15 H15C 109.5
H15A C15 H15C 109.5
H15B C15 H15C 109.5
N5 C16 H16A 109.5
N5 C16 H16B 109.5
H16A C16 H16B 109.5
N5 C16 H16C 109.5
H16A C16 H16C 109.5
H16B C16 H16C 109.5
N2 C17 C18 113.25(18)
N2 C17 H17A 108.9
C18 C17 H17A 108.9
N2 C17 H17B 108.9
C18 C17 H17B 108.9
H17A C17 H17B 107.7
C17 C18 S1 113.89(16)
C17 C18 H18A 108.8
S1 C18 H18A 108.8
C17 C18 H18B 108.8
S1 C18 H18B 108.8
H18A C18 H18B 107.7
C20 C19 S1 111.60(15)
C20 C19 H19A 109.3
S1 C19 H19A 109.3
C20 C19 H19B 109.3
S1 C19 H19B 109.3
H19A C19 H19B 108.0
C21 C20 C25 119.6(2)
C21 C20 C19 118.6(2)
C25 C20 C19 121.8(2)
C20 C21 C22 121.3(2)
C20 C21 H21 119.3
C22 C21 H21 119.3
C23 C22 C21 118.9(2)
C23 C22 H22 120.6
C21 C22 H22 120.6
C22 C23 C24 120.5(2)
C22 C23 H23 119.8
C24 C23 H23 119.8
C23 C24 C25 121.4(2)
C23 C24 H24 119.3
C25 C24 H24 119.3
C24 C25 C20 118.2(2)
C24 C25 C26 119.8(2)
C20 C25 C26 121.9(2)
C25 C26 H26A 109.5
C25 C26 H26B 109.5
H26A C26 H26B 109.5
C25 C26 H26C 109.5
H26A C26 H26C 109.5
H26B C26 H26C 109.5
C1 N1 C5 116.4(2)
C1 N1 Cu1 130.90(16)
C5 N1 Cu1 112.56(16)
C6 N2 C7 111.92(17)
C6 N2 C17 110.31(18)
C7 N2 C17 111.93(18)
C6 N2 Cu1 103.53(14)
C7 N2 Cu1 107.91(14)
C17 N2 Cu1 110.90(13)
C12 N3 C8 116.8(2)
C12 N3 Cu1 127.35(18)
C8 N3 Cu1 114.84(16)
C3 N4 C14 119.6(2)
C3 N4 C13 121.7(2)
C14 N4 C13 117.7(2)
C10 N5 C15 120.2(2)
C10 N5 C16 120.7(2)
C15 N5 C16 118.3(2)
Cu1 O1W H1W1 103(3)
Cu1 O1W H1W2 119(3)
H1W1 O1W H1W2 107(3)
C18 S1 C19 101.66(11)
C18 S1 Cu1 87.48(7)
C19 S1 Cu1 118.53(7)
O4 Cl1 O3 110.42(17)
O4 Cl1 O2 109.50(15)
O3 Cl1 O2 110.22(18)
O4 Cl1 O5 109.22(18)
O3 Cl1 O5 109.0(2)
O2 Cl1 O5 108.43(17)
Cl1 O2 Cu1 129.38(11)
O4' Cl1' O2' 113(2)
O4' Cl1' O3' 108.9(19)
O2' Cl1' O3' 108.4(18)
O4' Cl1' O5' 110(2)
O2' Cl1' O5' 109(3)
O3' Cl1' O5' 108(3)
O8A Cl2 O6A 109.8(3)
O8A Cl2 O9A 110.1(3)
O6A Cl2 O9A 109.2(2)
O8A Cl2 O7A 109.9(3)
O6A Cl2 O7A 109.5(2)
O9A Cl2 O7A 108.3(2)
O6' Cl2' O8' 111.4(9)
O6' Cl2' O9' 108.9(7)
O8' Cl2' O9' 107.0(8)
O6' Cl2' O7' 108.1(5)
O8' Cl2' O7' 112.2(9)
O9' Cl2' O7' 109.2(5)

loop_
_geom_bond_atom_site_label_1
_geom_bond_atom_site_label_2
_geom_bond_distance
Cu1 N1 1.977(2)
Cu1 N3 1.982(2)
Cu1 O1W 1.9837(18)
Cu1 N2 2.0256(19)
Cu1 O2 2.6926(19)
Cu1 S1 2.6974(6)
C1 N1 1.354(3)
C1 C2 1.367(4)
C1 H1 0.9500
C2 C3 1.414(3)
C2 H2 0.9500
C3 N4 1.351(3)
C3 C4 1.414(3)
C4 C5 1.365(3)
C4 H4 0.9500
C5 N1 1.355(3)
C5 C6 1.506(3)
C6 N2 1.481(3)
C6 H6A 0.9900
C6 H6B 0.9900
C7 N2 1.490(3)
C7 C8 1.506(3)
C7 H7A 0.9900
C7 H7B 0.9900
C8 N3 1.357(3)
C8 C9 1.365(4)
C9 C10 1.418(3)
C9 H9 0.9500
C10 N5 1.346(3)
C10 C11 1.415(4)
C11 C12 1.363(4)
C11 H11 0.9500
C12 N3 1.353(3)
C12 H12 0.9500
C13 N4 1.456(3)
C13 H13A 0.9800
C13 H13B 0.9800
C13 H13C 0.9800
C14 N4 1.454(3)
C14 H14A 0.9800
C14 H14B 0.9800
C14 H14C 0.9800
C15 N5 1.451(3)
C15 H15A 0.9800
C15 H15B 0.9800
C15 H15C 0.9800
C16 N5 1.463(3)
C16 H16A 0.9800
C16 H16B 0.9800
C16 H16C 0.9800
C17 N2 1.491(3)
C17 C18 1.519(3)
C17 H17A 0.9900
C17 H17B 0.9900
C18 S1 1.817(2)
C18 H18A 0.9900
C18 H18B 0.9900
C19 C20 1.507(3)
C19 S1 1.829(2)
C19 H19A 0.9900
C19 H19B 0.9900
C20 C21 1.387(3)
C20 C25 1.410(3)
C21 C22 1.392(3)
C21 H21 0.9500
C22 C23 1.381(4)
C22 H22 0.9500
C23 C24 1.382(4)
C23 H23 0.9500
C24 C25 1.391(3)
C24 H24 0.9500
C25 C26 1.500(3)
C26 H26A 0.9800
C26 H26B 0.9800
C26 H26C 0.9800
O1W H1W1 0.83(2)
O1W H1W2 0.82(2)
Cl1 O4 1.4123(19)
Cl1 O3 1.421(2)
Cl1 O2 1.435(2)
Cl1 O5 1.459(3)
Cl1' O4' 1.408(17)
Cl1' O2' 1.419(17)
Cl1' O3' 1.439(17)
Cl1' O5' 1.456(18)
Cl2 O8A 1.414(5)
Cl2 O6A 1.437(3)
Cl2 O9A 1.438(3)
Cl2 O7A 1.438(3)
Cl2' O6' 1.410(8)
Cl2' O8' 1.415(11)
Cl2' O9' 1.426(7)
Cl2' O7' 1.458(7)

loop_
_geom_hbond_atom_site_label_D
_geom_hbond_atom_site_label_H
_geom_hbond_atom_site_label_A
_geom_hbond_distance_DH
_geom_hbond_distance_HA
_geom_hbond_distance_DA
_geom_hbond_angle_DHA
_geom_hbond_site_symmetry_A
O1W H1W1 O5 0.83(2) 1.87(2) 2.692(4) 177(4) .
O1W H1W1 O5' 0.83(2) 1.81(5) 2.63(5) 170(4) .
O1W H1W2 O9A 0.82(2) 2.02(3) 2.839(4) 172(5) 1_565

loop_
_geom_torsion_atom_site_label_1
_geom_torsion_atom_site_label_2
_geom_torsion_atom_site_label_3
_geom_torsion_atom_site_label_4
_geom_torsion
N1 C1 C2 C3 0.7(3)
C1 C2 C3 N4 -178.8(2)
C1 C2 C3 C4 0.7(3)
N4 C3 C4 C5 178.0(2)
C2 C3 C4 C5 -1.5(3)
C3 C4 C5 N1 0.9(3)
C3 C4 C5 C6 -178.0(2)
N1 C5 C6 N2 34.0(3)
C4 C5 C6 N2 -146.9(2)
N2 C7 C8 N3 -29.6(3)
N2 C7 C8 C9 150.8(2)
N3 C8 C9 C10 0.6(3)
C7 C8 C9 C10 -179.8(2)
C8 C9 C10 N5 175.4(2)
C8 C9 C10 C11 -2.7(3)
N5 C10 C11 C12 -175.1(2)
C9 C10 C11 C12 3.0(3)
C10 C11 C12 N3 -1.2(4)
N2 C17 C18 S1 63.5(2)
S1 C19 C20 C21 -106.1(2)
S1 C19 C20 C25 73.3(2)
C25 C20 C21 C22 -0.8(3)
C19 C20 C21 C22 178.6(2)
C20 C21 C22 C23 0.1(3)
C21 C22 C23 C24 0.8(4)
C22 C23 C24 C25 -0.9(4)
C23 C24 C25 C20 0.2(4)
C23 C24 C25 C26 -179.6(2)
C21 C20 C25 C24 0.7(3)
C19 C20 C25 C24 -178.8(2)
C21 C20 C25 C26 -179.6(2)
C19 C20 C25 C26 1.0(3)
C2 C1 N1 C5 -1.3(3)
C2 C1 N1 Cu1 -176.57(17)
C4 C5 N1 C1 0.4(3)
C6 C5 N1 C1 179.49(19)
C4 C5 N1 Cu1 176.60(17)
C6 C5 N1 Cu1 -4.4(2)
C5 C6 N2 C7 -160.53(19)
C5 C6 N2 C17 74.1(2)
C5 C6 N2 Cu1 -44.6(2)
C8 C7 N2 C6 144.9(2)
C8 C7 N2 C17 -90.7(2)
C8 C7 N2 Cu1 31.6(2)
C18 C17 N2 C6 -165.49(18)
C18 C17 N2 C7 69.2(2)
C18 C17 N2 Cu1 -51.4(2)
C11 C12 N3 C8 -1.0(3)
C11 C12 N3 Cu1 166.97(18)
C9 C8 N3 C12 1.3(3)
C7 C8 N3 C12 -178.29(19)
C9 C8 N3 Cu1 -168.15(17)
C7 C8 N3 Cu1 12.2(2)
C2 C3 N4 C14 -173.5(2)
C4 C3 N4 C14 7.1(3)
C2 C3 N4 C13 -5.4(4)
C4 C3 N4 C13 175.1(2)
C11 C10 N5 C15 176.1(2)
C9 C10 N5 C15 -2.0(3)
C11 C10 N5 C16 6.5(3)
C9 C10 N5 C16 -171.5(2)
C17 C18 S1 C19 82.75(18)
C17 C18 S1 Cu1 -35.88(16)
C20 C19 S1 C18 62.15(17)
C20 C19 S1 Cu1 155.66(13)
O4 Cl1 O2 Cu1 -139.34(17)
O3 Cl1 O2 Cu1 99.0(2)
O5 Cl1 O2 Cu1 -20.3(2)
